data_7063510
loop_
_publ_author_name
'L\'opez-Robledo, Luis E'
'Ortiz-Fuentes, Evelin E'
'Rufino-Felipe, Ernesto'
'Serrano-Garc\'ia, Juan Sebasti\'an'
'Arenaza-Corona, Antonino'
'Hernandez Ortega, Simon'
'Valdes, Hugo'
'Lucero, Gonz\'alez-Sebasti\'an'
'Reyes-Marquez, Viviana'
'Morales-Morales, David'

_publ_section_title
;
 Naphthyl and Biphenyl para-substituted POCOP-Ni(II) Pincer Complexes as
 Efficient Catalysts in C-S Cross-Coupling Reactions
;
_journal_name_full 'New Journal of Chemistry'
_journal_paper_doi 10.1039/D4NJ03776F
_journal_year 2024
_chemical_formula_sum 'C32 H41 Cl3 Ni O4 P2'
_chemical_formula_weight 716.65
_space_group_crystal_system monoclinic
_space_group_IT_number 14
_space_group_name_Hall '-P 2yn'
_space_group_name_H-M_alt 'P 1 21/n 1'
_atom_sites_solution_hydrogens geom
_atom_sites_solution_primary direct
_atom_sites_solution_secondary difmap
_audit_creation_method SHELXL-2016/6
_audit_update_record
;
2021-02-14 deposited with the CCDC.	2024-10-31 downloaded from the CCDC.
;
_cell_angle_alpha 90
_cell_angle_beta 92.154(2)
_cell_angle_gamma 90
_cell_formula_units_Z 8
_cell_length_a 27.1448(13)
_cell_length_b 9.4225(4)
_cell_length_c 27.3977(12)
_cell_measurement_reflns_used 9781
_cell_measurement_temperature 150(2)
_cell_measurement_theta_max 25.39
_cell_measurement_theta_min 2.33
_cell_volume 7002.6(5)
_computing_cell_refinement 'APEX3 v2016.1 (Bruker, 2014)'
_computing_data_collection 'APEX3 v2016.1 (Bruker, 2014)'
_computing_data_reduction 'SAINT V8.37A  (Bruker, 2014)'
_computing_molecular_graphics 'Ortep-3 Ver 2.02 L.J. Farrugia (1997) J. Appl. Cryst. 30, 565'
_computing_publication_material 'SHELXL-2014/7 (Sheldrick, 2014)'
_computing_structure_refinement 'SHELXL-2016/6 (Sheldrick, 2016)'
_computing_structure_solution 'SHELXS-2014 (Bruker, 2014)'
_diffrn_ambient_temperature 150(2)
_diffrn_detector_area_resol_mean 52.0833
_diffrn_measured_fraction_theta_full 0.998
_diffrn_measured_fraction_theta_max 0.996
_diffrn_measurement_device_type 'Bruker D8 Venture \k-geometry diffractometer 208039-01'
_diffrn_measurement_method \w-scans
_diffrn_radiation_type MoK\a
_diffrn_radiation_wavelength 0.71073
_diffrn_reflns_av_R_equivalents 0.0281
_diffrn_reflns_av_unetI/netI 0.0287
_diffrn_reflns_Laue_measured_fraction_full 0.998
_diffrn_reflns_Laue_measured_fraction_max 0.996
_diffrn_reflns_limit_h_max 28
_diffrn_reflns_limit_h_min -32
_diffrn_reflns_limit_k_max 11
_diffrn_reflns_limit_k_min -11
_diffrn_reflns_limit_l_max 32
_diffrn_reflns_limit_l_min -33
_diffrn_reflns_number 49359
_diffrn_reflns_point_group_measured_fraction_full 0.998
_diffrn_reflns_point_group_measured_fraction_max 0.996
_diffrn_reflns_theta_full 25.242
_diffrn_reflns_theta_max 25.401
_diffrn_reflns_theta_min 2.286
_diffrn_source 'micro-focus X-ray source'
_exptl_absorpt_coefficient_mu 0.908
_exptl_absorpt_correction_T_max 0.7452
_exptl_absorpt_correction_T_min 0.6622
_exptl_absorpt_correction_type multi-scan
_exptl_absorpt_process_details
; 
 SADABS 2016/2: Krause, L., Herbst-Irmer, R., Sheldrick G.M. & Stalke D., 
 J. Appl. Cryst. 48 (2015) 3-10 
;
_exptl_crystal_colour yellow
_exptl_crystal_density_diffrn 1.360
_exptl_crystal_description Prism
_exptl_crystal_F_000 2992
_exptl_crystal_size_max 0.404
_exptl_crystal_size_mid 0.258
_exptl_crystal_size_min 0.202
_refine_diff_density_max 0.948
_refine_diff_density_min -0.731
_refine_diff_density_rms 0.082
_refine_ls_extinction_method none
_refine_ls_goodness_of_fit_ref 1.164
_refine_ls_hydrogen_treatment constr
_refine_ls_matrix_type full
_refine_ls_number_parameters 773
_refine_ls_number_reflns 12841
_refine_ls_number_restraints 0
_refine_ls_restrained_S_all 1.164
_refine_ls_R_factor_all 0.0701
_refine_ls_R_factor_gt 0.0591
_refine_ls_shift/su_max 0.001
_refine_ls_shift/su_mean 0.000
_refine_ls_structure_factor_coef Fsqd
_refine_ls_weighting_details 'w=1/[\s^2^(Fo^2^)+(0.0317P)^2^+22.0797P] where P=(Fo^2^+2Fc^2^)/3'
_refine_ls_weighting_scheme calc
_refine_ls_wR_factor_gt 0.1273
_refine_ls_wR_factor_ref 0.1326
_reflns_Friedel_coverage 0.000
_reflns_number_gt 10770
_reflns_number_total 12841
_reflns_threshold_expression 'I > 2\s(I)'
_cod_data_source_file d4nj03776f2.cif
_cod_data_source_block compound1a
_cod_original_sg_symbol_H-M 'P 21/n'
_cod_database_code 7063510
_shelx_shelxl_version_number 2016/6
_shelx_space_group_comment
; 
The symmetry employed for this shelxl refinement is uniquely defined 
by the following loop, which should always be used as a source of 
symmetry information in preference to the above space-group names. 
They are only intended as comments. 
;
_shelx_estimated_absorpt_t_min 0.711
_shelx_estimated_absorpt_t_max 0.838
_exptl_absorpt_special_details
; 
 The following wavelength and cell were deduced by SADABS from the 
 direction cosines etc. They are given here for emergency use only: 
 CELL 0.71062   27.169    9.426   27.404   90.014   92.174   90.030 
;

loop_
_space_group_symop_operation_xyz
'x, y, z'
'-x+1/2, y+1/2, -z+1/2'
'-x, -y, -z'
'x-1/2, -y-1/2, z-1/2'

loop_
_atom_site_label
_atom_site_type_symbol
_atom_site_fract_x
_atom_site_fract_y
_atom_site_fract_z
_atom_site_U_iso_or_equiv
_atom_site_adp_type
_atom_site_occupancy
_atom_site_site_symmetry_order
_atom_site_calc_flag
_atom_site_refinement_flags_posn
_atom_site_refinement_flags_adp
_atom_site_refinement_flags_occupancy
_atom_site_disorder_assembly
_atom_site_disorder_group
Ni1 Ni 0.16789(2) 0.84041(5) 0.42023(2) 0.02160(12) Uani 1 1 d . . . . .
Ni2 Ni 0.41861(2) 0.74059(6) 0.66645(2) 0.02610(13) Uani 1 1 d . . . . .
Cl1 Cl 0.15629(4) 0.84170(11) 0.34021(3) 0.0310(2) Uani 1 1 d . . . . .
Cl2 Cl 0.33772(3) 0.74534(12) 0.65686(4) 0.0336(2) Uani 1 1 d . . . . .
Cl3 Cl 0.07328(6) 0.5507(2) 0.58551(6) 0.0758(5) Uani 1 1 d . . . . .
Cl4 Cl 0.11466(10) 0.2711(2) 0.56940(7) 0.1077(7) Uani 1 1 d . . . . .
Cl5 Cl 0.56089(9) 0.1400(3) 0.66431(10) 0.1169(8) Uani 1 1 d . . . . .
Cl6 Cl 0.56797(8) 0.3653(3) 0.59262(8) 0.1179(8) Uani 1 1 d . . . . .
P1 P 0.09599(4) 0.91884(12) 0.43876(3) 0.0263(2) Uani 1 1 d . . . . .
P2 P 0.24172(4) 0.75391(11) 0.42317(3) 0.0224(2) Uani 1 1 d . . . . .
P3 P 0.42288(3) 0.66037(11) 0.74029(4) 0.0252(2) Uani 1 1 d . . . . .
P4 P 0.43611(4) 0.81920(14) 0.59493(4) 0.0353(3) Uani 1 1 d . . . . .
O1 O 0.09737(9) 0.9344(3) 0.49894(9) 0.0310(6) Uani 1 1 d . . . . .
O2 O 0.25781(9) 0.7386(3) 0.48205(9) 0.0247(6) Uani 1 1 d . . . . .
O3 O 0.19948(9) 0.8414(3) 0.64119(8) 0.0229(5) Uani 1 1 d . . . . .
O4 O 0.19006(12) 0.6041(3) 0.64657(9) 0.0355(7) Uani 1 1 d . . . . .
O5 O 0.48233(9) 0.6504(3) 0.75604(9) 0.0282(6) Uani 1 1 d . . . . .
O6 O 0.49657(10) 0.8376(4) 0.59552(10) 0.0444(8) Uani 1 1 d . . . . .
O7 O 0.64182(9) 0.7467(3) 0.69379(10) 0.0288(6) Uani 1 1 d . . . . .
O8 O 0.64609(10) 0.5098(3) 0.70583(10) 0.0327(7) Uani 1 1 d . . . . .
C1 C 0.14152(13) 0.8844(4) 0.51995(13) 0.0249(8) Uani 1 1 d . . . . .
C2 C 0.17738(13) 0.8359(4) 0.48870(12) 0.0210(8) Uani 1 1 d . . . . .
C3 C 0.22093(13) 0.7860(4) 0.51144(13) 0.0207(8) Uani 1 1 d . . . . .
C4 C 0.22926(13) 0.7833(4) 0.56182(13) 0.0214(8) Uani 1 1 d . . . . .
H4 H 0.259263 0.748623 0.576254 0.026 Uiso 1 1 calc R U . . .
C5 C 0.19183(14) 0.8334(4) 0.58982(12) 0.0225(8) Uani 1 1 d . . . . .
C6 C 0.14771(14) 0.8838(4) 0.57025(13) 0.0263(8) Uani 1 1 d . . . . .
H6 H 0.122518 0.916873 0.590557 0.032 Uiso 1 1 calc R U . . .
C7 C 0.07857(16) 1.0959(5) 0.41845(16) 0.0377(10) Uani 1 1 d . . . . .
H7 H 0.071853 1.090906 0.382355 0.045 Uiso 1 1 calc R U . . .
C8 C 0.12189(19) 1.1967(5) 0.4272(2) 0.0510(13) Uani 1 1 d . . . . .
H8A H 0.113296 1.290564 0.414029 0.076 Uiso 1 1 calc R U . . .
H8AB H 0.150730 1.159980 0.410798 0.076 Uiso 1 1 calc R U . . .
H8AC H 0.129508 1.204348 0.462330 0.076 Uiso 1 1 calc R U . . .
C9 C 0.0316(2) 1.1519(6) 0.4412(2) 0.0613(15) Uani 1 1 d . . . . .
H9A H 0.023492 1.245482 0.427612 0.092 Uiso 1 1 calc R U . . .
H9AB H 0.037064 1.159691 0.476705 0.092 Uiso 1 1 calc R U . . .
H9AC H 0.004347 1.086155 0.433977 0.092 Uiso 1 1 calc R U . . .
C10 C 0.04232(15) 0.8055(5) 0.42853(15) 0.0367(10) Uani 1 1 d . . . . .
H10 H 0.015229 0.843149 0.448604 0.044 Uiso 1 1 calc R U . . .
C11 C 0.0543(2) 0.6547(6) 0.4461(2) 0.0604(15) Uani 1 1 d . . . . .
H11A H 0.024768 0.595361 0.442420 0.091 Uiso 1 1 calc R U . . .
H11B H 0.065317 0.657395 0.480604 0.091 Uiso 1 1 calc R U . . .
H11C H 0.080533 0.614947 0.426657 0.091 Uiso 1 1 calc R U . . .
C12 C 0.02408(17) 0.8065(6) 0.37478(16) 0.0461(12) Uani 1 1 d . . . . .
H12A H -0.003903 0.741391 0.370429 0.069 Uiso 1 1 calc R U . . .
H12B H 0.050804 0.775936 0.354108 0.069 Uiso 1 1 calc R U . . .
H12C H 0.013709 0.902673 0.365503 0.069 Uiso 1 1 calc R U . . .
C13 C 0.29427(14) 0.8508(5) 0.40099(13) 0.0287(9) Uani 1 1 d . . . . .
H13 H 0.324910 0.803899 0.414448 0.034 Uiso 1 1 calc R U . . .
C14 C 0.29365(18) 1.0031(5) 0.42032(17) 0.0427(11) Uani 1 1 d . . . . .
H14A H 0.322723 1.053950 0.409383 0.064 Uiso 1 1 calc R U . . .
H14B H 0.294081 1.001598 0.456102 0.064 Uiso 1 1 calc R U . . .
H14C H 0.263738 1.051201 0.407873 0.064 Uiso 1 1 calc R U . . .
C15 C 0.29552(16) 0.8463(5) 0.34503(14) 0.0356(10) Uani 1 1 d . . . . .
H15A H 0.322586 0.905888 0.334127 0.053 Uiso 1 1 calc R U . . .
H15B H 0.264192 0.881851 0.330904 0.053 Uiso 1 1 calc R U . . .
H15C H 0.300590 0.748320 0.334327 0.053 Uiso 1 1 calc R U . . .
C16 C 0.24670(16) 0.5735(4) 0.40103(14) 0.0306(9) Uani 1 1 d . . . . .
H16 H 0.242345 0.577321 0.364651 0.037 Uiso 1 1 calc R U . . .
C17 C 0.20404(18) 0.4860(5) 0.41981(18) 0.0439(11) Uani 1 1 d . . . . .
H17A H 0.206049 0.388877 0.407263 0.066 Uiso 1 1 calc R U . . .
H17B H 0.172699 0.528775 0.408623 0.066 Uiso 1 1 calc R U . . .
H17C H 0.205985 0.484251 0.455593 0.066 Uiso 1 1 calc R U . . .
C18 C 0.29645(17) 0.5045(5) 0.41253(15) 0.0389(11) Uani 1 1 d . . . . .
H18A H 0.295511 0.405199 0.401857 0.058 Uiso 1 1 calc R U . . .
H18B H 0.303786 0.508502 0.447800 0.058 Uiso 1 1 calc R U . . .
H18C H 0.322116 0.555209 0.395336 0.058 Uiso 1 1 calc R U . . .
C19 C 0.19729(13) 0.7176(4) 0.66602(13) 0.0224(8) Uani 1 1 d . . . . .
C20 C 0.20371(13) 0.7371(4) 0.71976(13) 0.0208(8) Uani 1 1 d . . . . .
C21 C 0.19378(14) 0.6222(4) 0.74910(14) 0.0271(8) Uani 1 1 d . . . . .
H21 H 0.183499 0.535132 0.734510 0.033 Uiso 1 1 calc R U . . .
C22 C 0.19860(15) 0.6321(4) 0.79963(13) 0.0274(9) Uani 1 1 d . . . . .
H22 H 0.191616 0.551997 0.819282 0.033 Uiso 1 1 calc R U . . .
C23 C 0.21363(13) 0.7588(4) 0.82158(13) 0.0233(8) Uani 1 1 d . . . . .
C24 C 0.22293(13) 0.8749(4) 0.79175(13) 0.0220(8) Uani 1 1 d . . . . .
H24 H 0.232677 0.962721 0.806184 0.026 Uiso 1 1 calc R U . . .
C25 C 0.21817(13) 0.8641(4) 0.74145(13) 0.0229(8) Uani 1 1 d . . . . .
H25 H 0.224841 0.944107 0.721656 0.027 Uiso 1 1 calc R U . . .
C26 C 0.22116(16) 0.7676(4) 0.87542(14) 0.0291(9) Uani 1 1 d . . . . .
C27 C 0.2367(2) 0.6495(5) 0.90196(15) 0.0481(13) Uani 1 1 d . . . . .
H27 H 0.241751 0.562300 0.885463 0.058 Uiso 1 1 calc R U . . .
C28 C 0.2449(2) 0.6564(5) 0.95222(16) 0.0615(17) Uani 1 1 d . . . . .
H28 H 0.255903 0.574457 0.969661 0.074 Uiso 1 1 calc R U . . .
C29 C 0.2373(3) 0.7794(5) 0.97659(17) 0.0621(17) Uani 1 1 d . . . . .
H29 H 0.242335 0.783095 1.011070 0.075 Uiso 1 1 calc R U . . .
C30 C 0.2223(2) 0.8993(5) 0.95101(16) 0.0521(14) Uani 1 1 d . . . . .
H30 H 0.217554 0.985866 0.967955 0.063 Uiso 1 1 calc R U . . .
C31 C 0.21418(18) 0.8939(5) 0.90089(14) 0.0386(11) Uani 1 1 d . . . . .
H31 H 0.203767 0.976745 0.883667 0.046 Uiso 1 1 calc R U . . .
C32 C 0.51144(13) 0.6962(4) 0.71880(14) 0.0243(8) Uani 1 1 d . . . . .
C33 C 0.48779(13) 0.7413(4) 0.67524(14) 0.0266(8) Uani 1 1 d . . . . .
C34 C 0.51881(15) 0.7879(5) 0.63908(15) 0.0342(10) Uani 1 1 d . . . . .
C35 C 0.56966(15) 0.7876(5) 0.64398(16) 0.0346(10) Uani 1 1 d . . . . .
H35 H 0.589694 0.818107 0.618286 0.042 Uiso 1 1 calc R U . . .
C36 C 0.58997(13) 0.7407(4) 0.68829(15) 0.0282(9) Uani 1 1 d . . . . .
C37 C 0.56234(13) 0.6961(4) 0.72671(14) 0.0274(9) Uani 1 1 d . . . . .
H37 H 0.577315 0.666854 0.756957 0.033 Uiso 1 1 calc R U . . .
C38 C 0.40013(14) 0.7705(5) 0.78934(15) 0.0326(9) Uani 1 1 d . . . . .
H38 H 0.416668 0.739202 0.820745 0.039 Uiso 1 1 calc R U . . .
C39 C 0.34447(14) 0.7561(5) 0.79419(16) 0.0352(10) Uani 1 1 d . . . . .
H39A H 0.333157 0.825908 0.817813 0.053 Uiso 1 1 calc R U . . .
H39B H 0.336739 0.660290 0.805496 0.053 Uiso 1 1 calc R U . . .
H39C H 0.327798 0.772975 0.762365 0.053 Uiso 1 1 calc R U . . .
C40 C 0.41539(17) 0.9237(5) 0.77962(19) 0.0458(12) Uani 1 1 d . . . . .
H40A H 0.405448 0.984140 0.806642 0.069 Uiso 1 1 calc R U . . .
H40B H 0.399274 0.956702 0.749093 0.069 Uiso 1 1 calc R U . . .
H40C H 0.451250 0.928455 0.776902 0.069 Uiso 1 1 calc R U . . .
C41 C 0.40156(14) 0.4812(5) 0.75120(16) 0.0357(10) Uani 1 1 d . . . . .
H41 H 0.364882 0.482313 0.746152 0.043 Uiso 1 1 calc R U . . .
C42 C 0.42146(19) 0.3799(5) 0.71333(19) 0.0487(12) Uani 1 1 d . . . . .
H42A H 0.406702 0.285838 0.717327 0.073 Uiso 1 1 calc R U . . .
H42B H 0.457360 0.372800 0.717818 0.073 Uiso 1 1 calc R U . . .
H42C H 0.413103 0.415760 0.680481 0.073 Uiso 1 1 calc R U . . .
C43 C 0.41246(16) 0.4302(5) 0.80355(17) 0.0433(11) Uani 1 1 d . . . . .
H43A H 0.403015 0.330225 0.806363 0.065 Uiso 1 1 calc R U . . .
H43B H 0.393578 0.487291 0.826177 0.065 Uiso 1 1 calc R U . . .
H43C H 0.447757 0.440439 0.811614 0.065 Uiso 1 1 calc R U . . .
C44 C 0.42601(18) 0.7061(6) 0.54170(17) 0.0509(13) Uani 1 1 d . . . . .
H44 H 0.445462 0.745116 0.514465 0.061 Uiso 1 1 calc R U . . .
C45 C 0.4452(3) 0.5569(8) 0.5539(2) 0.087(2) Uani 1 1 d . . . . .
H45A H 0.443880 0.498484 0.524292 0.131 Uiso 1 1 calc R U . . .
H45B H 0.424698 0.513814 0.578563 0.131 Uiso 1 1 calc R U . . .
H45C H 0.479372 0.563072 0.566647 0.131 Uiso 1 1 calc R U . . .
C46 C 0.3718(2) 0.7031(9) 0.5251(2) 0.079(2) Uani 1 1 d . . . . .
H46A H 0.367118 0.635294 0.498230 0.119 Uiso 1 1 calc R U . . .
H46B H 0.361668 0.797926 0.513978 0.119 Uiso 1 1 calc R U . . .
H46C H 0.351833 0.674296 0.552460 0.119 Uiso 1 1 calc R U . . .
C47 C 0.41332(19) 0.9956(6) 0.57743(19) 0.0536(13) Uani 1 1 d . . . . .
H47 H 0.376881 0.987184 0.571333 0.064 Uiso 1 1 calc R U . . .
C48 C 0.4216(2) 1.0981(7) 0.6199(2) 0.0690(17) Uani 1 1 d . . . . .
H48A H 0.405884 1.189232 0.611865 0.104 Uiso 1 1 calc R U . . .
H48B H 0.457072 1.112582 0.625957 0.104 Uiso 1 1 calc R U . . .
H48C H 0.407223 1.058639 0.649237 0.104 Uiso 1 1 calc R U . . .
C49 C 0.4349(3) 1.0555(8) 0.5306(3) 0.094(2) Uani 1 1 d . . . . .
H49A H 0.420390 1.148918 0.523543 0.141 Uiso 1 1 calc R U . . .
H49B H 0.427232 0.991093 0.503308 0.141 Uiso 1 1 calc R U . . .
H49C H 0.470694 1.064862 0.535202 0.141 Uiso 1 1 calc R U . . .
C50 C 0.66626(14) 0.6225(4) 0.70253(13) 0.0250(8) Uani 1 1 d . . . . .
C51 C 0.72038(13) 0.6434(4) 0.70556(12) 0.0211(8) Uani 1 1 d . . . . .
C52 C 0.74283(13) 0.7682(4) 0.69108(13) 0.0235(8) Uani 1 1 d . . . . .
H52 H 0.723293 0.847649 0.681277 0.028 Uiso 1 1 calc R U . . .
C53 C 0.79383(13) 0.7766(4) 0.69096(13) 0.0229(8) Uani 1 1 d . . . . .
H53 H 0.808987 0.861792 0.680664 0.028 Uiso 1 1 calc R U . . .
C54 C 0.82330(13) 0.6616(4) 0.70574(13) 0.0218(8) Uani 1 1 d . . . . .
C55 C 0.80023(14) 0.5385(4) 0.72124(13) 0.0237(8) Uani 1 1 d . . . . .
H55 H 0.819709 0.460177 0.732186 0.028 Uiso 1 1 calc R U . . .
C56 C 0.74944(14) 0.5285(4) 0.72095(13) 0.0238(8) Uani 1 1 d . . . . .
H56 H 0.734280 0.443257 0.731247 0.029 Uiso 1 1 calc R U . . .
C57 C 0.87804(13) 0.6695(4) 0.70357(14) 0.0258(8) Uani 1 1 d . . . . .
C58 C 0.90264(14) 0.7968(4) 0.71226(14) 0.0273(9) Uani 1 1 d . . . . .
H58 H 0.884566 0.879462 0.720160 0.033 Uiso 1 1 calc R U . . .
C59 C 0.95347(15) 0.8036(5) 0.70943(17) 0.0358(10) Uani 1 1 d . . . . .
H59 H 0.970098 0.890609 0.715964 0.043 Uiso 1 1 calc R U . . .
C60 C 0.98002(15) 0.6852(5) 0.6972(2) 0.0473(13) Uani 1 1 d . . . . .
H60 H 1.014829 0.690524 0.695179 0.057 Uiso 1 1 calc R U . . .
C61 C 0.95579(16) 0.5586(5) 0.6880(2) 0.0533(14) Uani 1 1 d . . . . .
H61 H 0.974030 0.476882 0.679338 0.064 Uiso 1 1 calc R U . . .
C62 C 0.90494(15) 0.5499(5) 0.69117(17) 0.0381(10) Uani 1 1 d . . . . .
H62 H 0.888532 0.462339 0.684909 0.046 Uiso 1 1 calc R U . . .
C63 C 0.1239(2) 0.4573(7) 0.5639(2) 0.0721(18) Uani 1 1 d . . . . .
H63A H 0.154135 0.485183 0.582891 0.086 Uiso 1 1 calc R U . . .
H63B H 0.128477 0.481826 0.529251 0.086 Uiso 1 1 calc R U . . .
C64 C 0.5580(3) 0.3259(9) 0.6518(3) 0.104(3) Uani 1 1 d . . . . .
H64A H 0.525172 0.362027 0.660288 0.124 Uiso 1 1 calc R U . . .
H64B H 0.582999 0.375300 0.672935 0.124 Uiso 1 1 calc R U . . .

loop_
_atom_site_aniso_label
_atom_site_aniso_U_11
_atom_site_aniso_U_22
_atom_site_aniso_U_33
_atom_site_aniso_U_23
_atom_site_aniso_U_13
_atom_site_aniso_U_12
Ni1 0.0221(2) 0.0279(3) 0.0146(2) -0.00018(19) -0.00276(18) -0.0010(2)
Ni2 0.0169(2) 0.0356(3) 0.0254(3) -0.0020(2) -0.00482(19) -0.0008(2)
Cl1 0.0356(5) 0.0406(6) 0.0165(4) 0.0011(4) -0.0046(4) -0.0008(4)
Cl2 0.0189(4) 0.0432(6) 0.0379(5) -0.0044(5) -0.0072(4) 0.0006(4)
Cl3 0.0624(9) 0.0875(12) 0.0772(10) 0.0133(9) -0.0038(8) -0.0122(9)
Cl4 0.171(2) 0.0841(13) 0.0679(11) -0.0152(10) 0.0041(12) 0.0029(14)
Cl5 0.1001(15) 0.1031(16) 0.145(2) -0.0188(14) -0.0308(14) -0.0312(13)
Cl6 0.0857(13) 0.189(3) 0.0790(13) -0.0095(15) 0.0035(10) 0.0169(15)
P1 0.0217(5) 0.0374(6) 0.0194(5) 0.0006(4) -0.0040(4) 0.0005(4)
P2 0.0249(5) 0.0276(5) 0.0145(4) 0.0006(4) 0.0000(4) 0.0012(4)
P3 0.0141(4) 0.0323(6) 0.0290(5) 0.0004(4) -0.0020(4) 0.0000(4)
P4 0.0250(5) 0.0544(7) 0.0260(5) 0.0026(5) -0.0041(4) 0.0017(5)
O1 0.0202(13) 0.0508(18) 0.0216(13) -0.0008(13) -0.0025(11) 0.0046(13)
O2 0.0254(13) 0.0335(15) 0.0149(12) 0.0014(11) -0.0013(10) 0.0034(12)
O3 0.0313(14) 0.0229(13) 0.0144(12) -0.0016(10) -0.0021(10) -0.0011(11)
O4 0.058(2) 0.0279(16) 0.0203(14) -0.0040(12) -0.0045(13) -0.0060(14)
O5 0.0150(12) 0.0409(16) 0.0285(14) 0.0055(12) -0.0010(10) -0.0002(12)
O6 0.0264(15) 0.077(2) 0.0293(16) 0.0117(16) -0.0007(12) -0.0020(16)
O7 0.0156(13) 0.0325(15) 0.0383(16) 0.0004(13) 0.0001(11) -0.0038(12)
O8 0.0247(14) 0.0321(16) 0.0414(17) -0.0034(13) 0.0032(12) -0.0095(13)
C1 0.0200(18) 0.031(2) 0.0230(19) -0.0006(16) -0.0033(15) -0.0008(16)
C2 0.0228(18) 0.0246(19) 0.0154(17) -0.0012(15) -0.0028(14) -0.0036(16)
C3 0.0228(18) 0.0203(18) 0.0188(18) -0.0015(15) -0.0005(14) -0.0040(15)
C4 0.0217(18) 0.0245(19) 0.0179(17) -0.0014(15) -0.0014(14) -0.0017(15)
C5 0.031(2) 0.0228(19) 0.0134(17) -0.0008(15) -0.0022(15) -0.0040(16)
C6 0.0237(19) 0.036(2) 0.0196(18) -0.0010(17) 0.0017(15) 0.0006(17)
C7 0.041(2) 0.042(3) 0.030(2) 0.005(2) -0.0010(19) 0.011(2)
C8 0.058(3) 0.038(3) 0.057(3) 0.001(2) 0.011(3) -0.002(2)
C9 0.047(3) 0.066(4) 0.072(4) 0.006(3) 0.009(3) 0.021(3)
C10 0.024(2) 0.056(3) 0.029(2) 0.001(2) -0.0057(17) -0.009(2)
C11 0.053(3) 0.057(3) 0.069(4) 0.019(3) -0.016(3) -0.024(3)
C12 0.035(2) 0.064(3) 0.038(3) -0.004(2) -0.012(2) -0.008(2)
C13 0.025(2) 0.039(2) 0.0218(19) 0.0064(17) 0.0002(15) 0.0012(18)
C14 0.047(3) 0.044(3) 0.038(2) 0.000(2) 0.005(2) -0.015(2)
C15 0.038(2) 0.042(3) 0.027(2) 0.0094(19) 0.0086(18) 0.000(2)
C16 0.044(2) 0.032(2) 0.0161(18) -0.0037(16) -0.0016(17) 0.0046(19)
C17 0.051(3) 0.032(2) 0.048(3) -0.003(2) -0.004(2) -0.009(2)
C18 0.054(3) 0.035(2) 0.028(2) -0.0003(19) 0.004(2) 0.013(2)
C19 0.0202(18) 0.029(2) 0.0184(18) 0.0015(16) 0.0003(14) 0.0017(16)
C20 0.0181(17) 0.026(2) 0.0182(17) -0.0001(15) 0.0011(14) 0.0023(15)
C21 0.031(2) 0.025(2) 0.025(2) -0.0034(16) 0.0004(16) -0.0038(17)
C22 0.037(2) 0.024(2) 0.0218(19) 0.0039(16) 0.0042(16) 0.0017(17)
C23 0.0231(19) 0.028(2) 0.0189(18) 0.0019(16) 0.0008(14) 0.0088(16)
C24 0.0236(19) 0.0205(18) 0.0219(18) -0.0023(15) -0.0007(15) 0.0034(15)
C25 0.0216(18) 0.025(2) 0.0221(18) 0.0031(15) 0.0004(15) 0.0016(15)
C26 0.043(2) 0.025(2) 0.0192(19) 0.0002(16) 0.0004(17) 0.0059(18)
C27 0.092(4) 0.028(2) 0.024(2) -0.0021(19) -0.004(2) 0.019(2)
C28 0.126(5) 0.034(3) 0.023(2) 0.005(2) -0.009(3) 0.026(3)
C29 0.128(5) 0.040(3) 0.018(2) 0.002(2) -0.007(3) 0.014(3)
C30 0.105(4) 0.028(2) 0.023(2) -0.0043(19) 0.001(2) 0.011(3)
C31 0.070(3) 0.026(2) 0.020(2) 0.0022(17) 0.001(2) 0.012(2)
C32 0.0188(18) 0.028(2) 0.0260(19) -0.0030(16) -0.0002(15) -0.0018(16)
C33 0.0171(18) 0.035(2) 0.028(2) -0.0020(17) -0.0026(15) -0.0029(17)
C34 0.024(2) 0.052(3) 0.026(2) -0.0002(19) -0.0034(16) -0.0012(19)
C35 0.022(2) 0.048(3) 0.034(2) 0.003(2) 0.0040(17) -0.0050(19)
C36 0.0160(18) 0.035(2) 0.034(2) -0.0025(18) -0.0018(16) -0.0018(17)
C37 0.0186(18) 0.035(2) 0.028(2) -0.0013(17) -0.0032(15) -0.0023(17)
C38 0.022(2) 0.047(3) 0.028(2) -0.0030(19) -0.0067(16) 0.0040(19)
C39 0.026(2) 0.042(3) 0.037(2) -0.001(2) 0.0032(18) 0.0073(19)
C40 0.032(2) 0.048(3) 0.057(3) -0.021(2) -0.001(2) -0.002(2)
C41 0.0170(19) 0.040(2) 0.050(3) 0.006(2) -0.0008(18) -0.0037(18)
C42 0.048(3) 0.035(3) 0.063(3) -0.006(2) -0.002(2) -0.006(2)
C43 0.029(2) 0.047(3) 0.055(3) 0.016(2) 0.011(2) 0.005(2)
C44 0.042(3) 0.076(4) 0.034(3) -0.007(2) -0.006(2) 0.002(3)
C45 0.106(6) 0.090(5) 0.065(4) -0.034(4) -0.010(4) 0.018(4)
C46 0.045(3) 0.144(7) 0.048(3) -0.029(4) -0.008(3) -0.019(4)
C47 0.044(3) 0.065(4) 0.051(3) 0.017(3) 0.003(2) 0.004(3)
C48 0.071(4) 0.057(4) 0.079(4) 0.004(3) 0.008(3) -0.007(3)
C49 0.116(6) 0.088(5) 0.079(5) 0.044(4) 0.024(4) 0.018(5)
C50 0.0228(19) 0.033(2) 0.0190(18) -0.0036(16) 0.0031(15) -0.0017(17)
C51 0.0194(18) 0.027(2) 0.0172(17) -0.0042(15) 0.0025(14) -0.0019(15)
C52 0.0199(18) 0.025(2) 0.0257(19) -0.0024(16) 0.0011(15) 0.0005(16)
C53 0.0198(18) 0.0235(19) 0.0255(19) -0.0001(16) 0.0020(15) -0.0039(15)
C54 0.0187(18) 0.027(2) 0.0191(17) -0.0071(16) -0.0009(14) 0.0002(15)
C55 0.027(2) 0.027(2) 0.0173(17) -0.0008(15) -0.0044(15) 0.0039(16)
C56 0.028(2) 0.025(2) 0.0183(18) 0.0002(15) 0.0019(15) -0.0045(16)
C57 0.0191(18) 0.031(2) 0.0266(19) -0.0030(17) -0.0031(15) 0.0023(16)
C58 0.0222(19) 0.028(2) 0.032(2) -0.0044(17) -0.0024(16) 0.0033(16)
C59 0.022(2) 0.031(2) 0.054(3) -0.004(2) -0.0044(19) -0.0049(17)
C60 0.014(2) 0.047(3) 0.080(4) -0.010(3) -0.004(2) 0.0022(19)
C61 0.024(2) 0.042(3) 0.094(4) -0.022(3) 0.000(2) 0.009(2)
C62 0.023(2) 0.032(2) 0.059(3) -0.010(2) -0.0067(19) 0.0005(18)
C63 0.073(4) 0.090(5) 0.052(3) -0.016(3) -0.003(3) -0.030(4)
C64 0.088(5) 0.123(7) 0.103(5) -0.073(5) 0.046(4) -0.071(5)

loop_
_atom_type_symbol
_atom_type_description
_atom_type_scat_dispersion_real
_atom_type_scat_dispersion_imag
_atom_type_scat_source
C C 0.0033 0.0016 'International Tables Vol C Tables 4.2.6.8 and 6.1.1.4'
H H 0.0000 0.0000 'International Tables Vol C Tables 4.2.6.8 and 6.1.1.4'
O O 0.0106 0.0060 'International Tables Vol C Tables 4.2.6.8 and 6.1.1.4'
P P 0.1023 0.0942 'International Tables Vol C Tables 4.2.6.8 and 6.1.1.4'
Cl Cl 0.1484 0.1585 'International Tables Vol C Tables 4.2.6.8 and 6.1.1.4'
Ni Ni 0.3393 1.1124 'International Tables Vol C Tables 4.2.6.8 and 6.1.1.4'

loop_
_geom_angle_atom_site_label_1
_geom_angle_atom_site_label_2
_geom_angle_atom_site_label_3
_geom_angle
_geom_angle_site_symmetry_1
_geom_angle_site_symmetry_3
_geom_angle_publ_flag
C2 Ni1 P2 82.09(11) . . ?
C2 Ni1 P1 82.24(11) . . ?
P2 Ni1 P1 164.23(4) . . ?
C2 Ni1 Cl1 178.96(12) . . ?
P2 Ni1 Cl1 97.86(4) . . ?
P1 Ni1 Cl1 97.77(4) . . ?
C33 Ni2 P3 82.14(12) . . ?
C33 Ni2 P4 82.13(12) . . ?
P3 Ni2 P4 164.26(4) . . ?
C33 Ni2 Cl2 178.56(13) . . ?
P3 Ni2 Cl2 97.88(4) . . ?
P4 Ni2 Cl2 97.86(4) . . ?
O1 P1 C7 102.69(18) . . ?
O1 P1 C10 101.17(17) . . ?
C7 P1 C10 107.1(2) . . ?
O1 P1 Ni1 106.10(10) . . ?
C7 P1 Ni1 117.94(15) . . ?
C10 P1 Ni1 119.14(16) . . ?
O2 P2 C16 102.92(16) . . ?
O2 P2 C13 100.79(16) . . ?
C16 P2 C13 106.86(19) . . ?
O2 P2 Ni1 106.16(10) . . ?
C16 P2 Ni1 114.95(14) . . ?
C13 P2 Ni1 122.43(14) . . ?
O5 P3 C41 102.59(17) . . ?
O5 P3 C38 101.18(16) . . ?
C41 P3 C38 106.8(2) . . ?
O5 P3 Ni2 106.34(10) . . ?
C41 P3 Ni2 118.31(15) . . ?
C38 P3 Ni2 118.92(15) . . ?
O6 P4 C44 100.9(2) . . ?
O6 P4 C47 103.5(2) . . ?
C44 P4 C47 106.4(3) . . ?
O6 P4 Ni2 106.21(11) . . ?
C44 P4 Ni2 119.6(2) . . ?
C47 P4 Ni2 117.67(17) . . ?
C1 O1 P1 111.6(2) . . ?
C3 O2 P2 111.6(2) . . ?
C19 O3 C5 116.5(3) . . ?
C32 O5 P3 111.6(2) . . ?
C34 O6 P4 111.8(3) . . ?
C50 O7 C36 117.5(3) . . ?
C6 C1 O1 119.0(3) . . ?
C6 C1 C2 123.2(3) . . ?
O1 C1 C2 117.8(3) . . ?
C3 C2 C1 115.7(3) . . ?
C3 C2 Ni1 122.2(3) . . ?
C1 C2 Ni1 122.0(3) . . ?
O2 C3 C4 118.6(3) . . ?
O2 C3 C2 117.9(3) . . ?
C4 C3 C2 123.5(3) . . ?
C5 C4 C3 116.8(3) . . ?
C6 C5 C4 123.3(3) . . ?
C6 C5 O3 117.5(3) . . ?
C4 C5 O3 119.1(3) . . ?
C5 C6 C1 117.4(3) . . ?
C8 C7 C9 111.7(4) . . ?
C8 C7 P1 109.5(3) . . ?
C9 C7 P1 113.7(3) . . ?
C11 C10 C12 111.4(4) . . ?
C11 C10 P1 109.7(3) . . ?
C12 C10 P1 111.8(3) . . ?
C14 C13 C15 111.9(3) . . ?
C14 C13 P2 109.6(3) . . ?
C15 C13 P2 111.5(3) . . ?
C18 C16 C17 112.2(4) . . ?
C18 C16 P2 114.1(3) . . ?
C17 C16 P2 109.1(3) . . ?
O4 C19 O3 123.4(3) . . ?
O4 C19 C20 123.8(3) . . ?
O3 C19 C20 112.7(3) . . ?
C21 C20 C25 119.0(3) . . ?
C21 C20 C19 117.5(3) . . ?
C25 C20 C19 123.5(3) . . ?
C20 C21 C22 121.0(4) . . ?
C21 C22 C23 120.2(4) . . ?
C22 C23 C24 118.5(3) . . ?
C22 C23 C26 120.3(3) . . ?
C24 C23 C26 121.1(4) . . ?
C25 C24 C23 120.9(3) . . ?
C24 C25 C20 120.3(3) . . ?
C27 C26 C31 117.8(4) . . ?
C27 C26 C23 120.3(4) . . ?
C31 C26 C23 121.9(3) . . ?
C26 C27 C28 121.1(4) . . ?
C29 C28 C27 120.4(4) . . ?
C28 C29 C30 119.7(4) . . ?
C29 C30 C31 120.4(4) . . ?
C30 C31 C26 120.5(4) . . ?
O5 C32 C37 118.5(3) . . ?
O5 C32 C33 117.9(3) . . ?
C37 C32 C33 123.7(4) . . ?
C34 C33 C32 115.6(3) . . ?
C34 C33 Ni2 122.4(3) . . ?
C32 C33 Ni2 122.1(3) . . ?
C35 C34 C33 123.9(4) . . ?
C35 C34 O6 118.8(4) . . ?
C33 C34 O6 117.3(3) . . ?
C34 C35 C36 116.6(4) . . ?
C37 C36 C35 123.7(4) . . ?
C37 C36 O7 119.9(3) . . ?
C35 C36 O7 116.3(3) . . ?
C36 C37 C32 116.5(4) . . ?
C39 C38 C40 112.0(4) . . ?
C39 C38 P3 112.2(3) . . ?
C40 C38 P3 107.9(3) . . ?
C42 C41 C43 112.4(4) . . ?
C42 C41 P3 110.3(3) . . ?
C43 C41 P3 113.3(3) . . ?
C46 C44 C45 111.4(6) . . ?
C46 C44 P4 111.4(4) . . ?
C45 C44 P4 108.8(4) . . ?
C48 C47 C49 110.7(5) . . ?
C48 C47 P4 109.7(4) . . ?
C49 C47 P4 114.6(4) . . ?
O8 C50 O7 123.6(3) . . ?
O8 C50 C51 124.6(4) . . ?
O7 C50 C51 111.7(3) . . ?
C52 C51 C56 119.6(3) . . ?
C52 C51 C50 122.8(3) . . ?
C56 C51 C50 117.5(3) . . ?
C53 C52 C51 119.8(4) . . ?
C52 C53 C54 121.1(3) . . ?
C55 C54 C53 118.4(3) . . ?
C55 C54 C57 120.9(3) . . ?
C53 C54 C57 120.7(3) . . ?
C56 C55 C54 121.0(3) . . ?
C55 C56 C51 120.1(3) . . ?
C58 C57 C62 119.2(3) . . ?
C58 C57 C54 120.6(3) . . ?
C62 C57 C54 120.1(4) . . ?
C59 C58 C57 120.2(4) . . ?
C60 C59 C58 120.5(4) . . ?
C59 C60 C61 119.6(4) . . ?
C60 C61 C62 120.5(4) . . ?
C61 C62 C57 120.0(4) . . ?
Cl3 C63 Cl4 110.6(3) . . ?
Cl6 C64 Cl5 113.0(4) . . ?

loop_
_geom_bond_atom_site_label_1
_geom_bond_atom_site_label_2
_geom_bond_distance
_geom_bond_site_symmetry_2
_geom_bond_publ_flag
Ni1 C2 1.885(3) . ?
Ni1 P2 2.1623(11) . ?
Ni1 P1 2.1649(11) . ?
Ni1 Cl1 2.2030(10) . ?
Ni2 C33 1.884(4) . ?
Ni2 P3 2.1586(11) . ?
Ni2 P4 2.1640(12) . ?
Ni2 Cl2 2.2022(10) . ?
Cl3 C63 1.753(7) . ?
Cl4 C63 1.779(7) . ?
Cl5 C64 1.786(9) . ?
Cl6 C64 1.696(8) . ?
P1 O1 1.654(3) . ?
P1 C7 1.816(5) . ?
P1 C10 1.820(4) . ?
P2 O2 1.661(2) . ?
P2 C16 1.812(4) . ?
P2 C13 1.818(4) . ?
P3 O5 1.657(3) . ?
P3 C41 1.814(4) . ?
P3 C38 1.824(4) . ?
P4 O6 1.650(3) . ?
P4 C44 1.819(5) . ?
P4 C47 1.831(6) . ?
O1 C1 1.392(4) . ?
O2 C3 1.382(4) . ?
O3 C19 1.352(4) . ?
O3 C5 1.417(4) . ?
O4 C19 1.208(5) . ?
O5 C32 1.383(4) . ?
O6 C34 1.398(5) . ?
O7 C50 1.363(5) . ?
O7 C36 1.411(4) . ?
O8 C50 1.199(5) . ?
C1 C6 1.382(5) . ?
C1 C2 1.397(5) . ?
C2 C3 1.397(5) . ?
C3 C4 1.390(5) . ?
C4 C5 1.379(5) . ?
C5 C6 1.378(5) . ?
C7 C8 1.523(7) . ?
C7 C9 1.533(6) . ?
C10 C11 1.531(7) . ?
C10 C12 1.536(6) . ?
C13 C14 1.530(6) . ?
C13 C15 1.535(5) . ?
C16 C18 1.521(6) . ?
C16 C17 1.526(6) . ?
C19 C20 1.487(5) . ?
C20 C21 1.381(5) . ?
C20 C25 1.386(5) . ?
C21 C22 1.389(5) . ?
C22 C23 1.391(6) . ?
C23 C24 1.394(5) . ?
C23 C26 1.484(5) . ?
C24 C25 1.383(5) . ?
C26 C27 1.387(6) . ?
C26 C31 1.395(6) . ?
C27 C28 1.388(6) . ?
C28 C29 1.357(7) . ?
C29 C30 1.383(7) . ?
C30 C31 1.384(6) . ?
C32 C37 1.390(5) . ?
C32 C33 1.400(5) . ?
C33 C34 1.395(6) . ?
C34 C35 1.382(6) . ?
C35 C36 1.387(6) . ?
C36 C37 1.381(6) . ?
C38 C39 1.528(5) . ?
C38 C40 1.528(7) . ?
C41 C42 1.524(7) . ?
C41 C43 1.531(6) . ?
C44 C46 1.523(7) . ?
C44 C45 1.532(9) . ?
C47 C48 1.523(8) . ?
C47 C49 1.537(8) . ?
C50 C51 1.482(5) . ?
C51 C52 1.389(5) . ?
C51 C56 1.396(5) . ?
C52 C53 1.387(5) . ?
C53 C54 1.398(5) . ?
C54 C55 1.392(5) . ?
C54 C57 1.491(5) . ?
C55 C56 1.382(5) . ?
C57 C58 1.389(6) . ?
C57 C62 1.392(6) . ?
C58 C59 1.386(5) . ?
C59 C60 1.376(6) . ?
C60 C61 1.381(7) . ?
C61 C62 1.389(6) . ?
